data_7017451
loop_
_publ_author_name
'Larocque, Timothy G.'
'Badaj, Anna C.'
'Dastgir, Sarim'
'Lavoie, Gino G.'

_publ_section_title
;
 New stable aryl-substituted acyclic imino-N-heterocyclic carbene:
 synthesis, characterisation and coordination to early transition metals.
;
_journal_issue 47
_journal_name_full 'Dalton transactions (Cambridge, England : 2003)'
_journal_page_first 12705
_journal_page_last 12712
_journal_paper_doi 10.1039/c1dt11565k
_journal_volume 40
_journal_year 2011
_chemical_formula_moiety 'C25 H31 Cl4 N3 Zr'
_chemical_formula_sum 'C25 H31 Cl4 N3 Zr'
_chemical_formula_weight 606.55
_chemical_name_systematic
;
?
;
_space_group_IT_number 62
_symmetry_cell_setting orthorhombic
_symmetry_space_group_name_Hall '-P 2ac 2n'
_symmetry_space_group_name_H-M 'P n m a'
_atom_sites_solution_hydrogens geom
_atom_sites_solution_primary direct
_atom_sites_solution_secondary difmap
_audit_creation_method SHELXL-97
_cell_angle_alpha 90.00
_cell_angle_beta 90.00
_cell_angle_gamma 90.00
_cell_formula_units_Z 4
_cell_length_a 25.3593(6)
_cell_length_b 10.6747(9)
_cell_length_c 16.5496(12)
_cell_measurement_reflns_used 18378
_cell_measurement_temperature 150(1)
_cell_measurement_theta_max 25.0
_cell_measurement_theta_min 2.6
_cell_volume 4480.0(5)
_computing_cell_refinement 'Denzo-SMN (Otwinowski & Minor, 1997)'
_computing_data_collection 'Collect (Nonius B.V., 1997-2002)'
_computing_data_reduction Denzo-SMN
_computing_molecular_graphics 'PLATON (Spek, 2009)'
_computing_publication_material 'SHELXTL V6.1'
_computing_structure_refinement 'SHELXTL V6.1 (Sheldrick, 2008)'
_computing_structure_solution 'SIR-92 (Altomare et al., 1994)'
_diffrn_ambient_temperature 150(1)
_diffrn_detector_area_resol_mean 9
_diffrn_measured_fraction_theta_full 0.980
_diffrn_measured_fraction_theta_max 0.980
_diffrn_measurement_device_type 'Nonius KappaCCD'
_diffrn_measurement_method '\f scans and \w scans with \k offsets'
_diffrn_radiation_monochromator graphite
_diffrn_radiation_source 'fine-focus sealed tube'
_diffrn_radiation_type MoK\a
_diffrn_radiation_wavelength 0.71073
_diffrn_reflns_av_R_equivalents 0.089
_diffrn_reflns_av_sigmaI/netI 0.071
_diffrn_reflns_limit_h_max 30
_diffrn_reflns_limit_h_min -30
_diffrn_reflns_limit_k_max 12
_diffrn_reflns_limit_k_min -12
_diffrn_reflns_limit_l_max 19
_diffrn_reflns_limit_l_min -19
_diffrn_reflns_number 4139
_diffrn_reflns_theta_full 25.08
_diffrn_reflns_theta_max 25.08
_diffrn_reflns_theta_min 2.59
_exptl_absorpt_coefficient_mu 0.495
_exptl_absorpt_correction_T_max 0.929
_exptl_absorpt_correction_T_min 0.676
_exptl_absorpt_correction_type multi-scan
_exptl_absorpt_process_details
;
multi-scan from symmetry-related measurements
Sortav (Blessing 1995)
;
_exptl_crystal_colour white
_exptl_crystal_density_diffrn 0.899
_exptl_crystal_density_method 'not measured'
_exptl_crystal_description plate
_exptl_crystal_F_000 1240
_exptl_crystal_size_max 0.20
_exptl_crystal_size_mid 0.18
_exptl_crystal_size_min 0.09
_platon_squeeze_details
;
PROBLEM: VERY LARGE Solvent Accessible VOID(S) in Structure !
RESPONSE: During the
refinement of the structure, electron density peaks were located
that were believed to be highly disordered
solvent molecules (possibly THF). Attempts
made to model the solvent molecule were not successful.
The SQUEEZE option in PLATON (Spek, 2003) indicated there was a
large solvent cavity. In the final cycles of refinement,
this contribution to the
electron density was removed from the observed data. The
density, the F(000) value, the molecular weight and the formula are
given without taking into account the results obtained with the
SQUEEZE option PLATON (Spek, 2003). Similar treatments of disordered
solvent molecules were carried out by St\"ahler et al. (2001),
Cox et al. (2003), Mohamed et al. (2003) and Athimoolam et al. (2005).
References:

Spek, A. L. (2003). J. Appl. Cryst. 36, 7-13

Athimoolam, S., Kumar, J., Ramakrishnan, V. & Rajaram, R.K. (2005).
Acta Cryst. E61, m2014-m2017.

Cox, J.P., Kumarasammy, Y., Nahar, L., Sarkar D.S. & Shoeb, M.
(2003). Acta Cryst. E59, o975-o977.

Mohamed, A.A., Krause Bauer, A.J., Bruce, E.A. & Bruce M.R.M.
(2003). Acta Cryst. C59, m84-m86.

Staehler, R., Naether, C. & Bensch, W. (2001). Acta Cryst.
C57, 26-27.
;
_refine_diff_density_max 2.713
_refine_diff_density_min -1.076
_refine_diff_density_rms 0.270
_refine_ls_extinction_method none
_refine_ls_goodness_of_fit_ref 1.126
_refine_ls_hydrogen_treatment constr
_refine_ls_matrix_type full
_refine_ls_number_parameters 180
_refine_ls_number_reflns 4139
_refine_ls_number_restraints 0
_refine_ls_restrained_S_all 1.126
_refine_ls_R_factor_all 0.1080
_refine_ls_R_factor_gt 0.0800
_refine_ls_shift/su_max 0.000
_refine_ls_shift/su_mean 0.000
_refine_ls_structure_factor_coef Fsqd
_refine_ls_weighting_details 'calc w=1/[\s^2^(Fo^2^)+(0.1419P)^2^+1.5093P] where P=(Fo^2^+2Fc^2^)/3'
_refine_ls_weighting_scheme calc
_refine_ls_wR_factor_gt 0.2419
_refine_ls_wR_factor_ref 0.2569
_reflns_number_gt 2628
_reflns_number_total 4139
_reflns_threshold_expression I>2\s(I)
_cod_data_source_file c1dt11565k.txt
_cod_data_source_block k1024a
_cod_depositor_comments
;
The following automatic conversions were performed:

'_symmetry_cell_setting' value 'Orthorhombic' changed to
'orthorhombic' according to
/home/saulius/struct/CIF-dictionaries/cif_core.dic dictionary named
'cif_core.dic' version 2.4.1 from 2010-06-29.

Automatic conversion script
Id: cif_fix_values 1715 2011-07-08 13:25:40Z adriana 
;
_cod_database_code 7017451

loop_
_symmetry_equiv_pos_as_xyz
'x, y, z'
'-x+1/2, -y, z+1/2'
'x+1/2, -y+1/2, -z+1/2'
'-x, y+1/2, -z'
'-x, -y, -z'
'x-1/2, y, -z-1/2'
'-x-1/2, y-1/2, z-1/2'
'x, -y-1/2, z'

loop_
_atom_site_label
_atom_site_type_symbol
_atom_site_fract_x
_atom_site_fract_y
_atom_site_fract_z
_atom_site_U_iso_or_equiv
_atom_site_adp_type
_atom_site_occupancy
_atom_site_symmetry_multiplicity
_atom_site_calc_flag
_atom_site_refinement_flags
Zr1 Zr 0.26692(7) 0.2500 0.31074(11) 0.0462(9) Uani 1 2 d S
Cl3 Cl 0.1954(2) 0.2500 0.4058(3) 0.083(2) Uani 1 2 d S
Cl2 Cl 0.2783(2) 0.0251(4) 0.3058(3) 0.0697(14) Uani 1 1 d .
Cl1 Cl 0.2256(2) 0.2500 0.1813(3) 0.072(2) Uani 1 2 d S
N2 N 0.3811(6) 0.2500 0.2004(10) 0.066(6) Uani 1 2 d S
N3 N 0.3283(6) 0.2500 0.4274(8) 0.041(4) Uani 1 2 d S
C1 C 0.3540(7) 0.2500 0.2727(10) 0.035(4) Uani 1 2 d S
C3 C 0.4362(8) 0.2500 0.2192(14) 0.085(10) Uani 1 2 d S
H3 H 0.4640 0.2500 0.1808 0.102 Uiso 1 2 calc SR
C4 C 0.3818(7) 0.2500 0.4129(11) 0.041(4) Uani 1 2 d S
C5 C 0.4261(7) 0.2500 0.4708(13) 0.045(5) Uani 1 2 d S
C6 C 0.3587(8) 0.2500 0.1212(11) 0.057(6) Uani 1 2 d S
C7 C 0.3507(5) 0.1335(15) 0.0862(9) 0.051(4) Uani 1 1 d .
C8 C 0.3278(6) 0.1406(19) 0.0061(9) 0.062(5) Uani 1 1 d .
H8 H 0.3208 0.0655 -0.0226 0.075 Uiso 1 1 calc R
C9 C 0.3163(8) 0.2500 -0.0279(12) 0.047(5) Uani 1 2 d S
C10 C 0.3621(7) 0.006(2) 0.1216(11) 0.088(6) Uani 1 1 d .
H10A H 0.3886 0.0142 0.1643 0.132 Uiso 1 1 calc R
H10B H 0.3754 -0.0494 0.0792 0.132 Uiso 1 1 calc R
H10C H 0.3296 -0.0288 0.1444 0.132 Uiso 1 1 calc R
C11 C 0.2908(9) 0.2500 -0.1146(16) 0.064(7) Uani 1 2 d S
H11A H 0.3174 0.2741 -0.1547 0.096 Uiso 0.50 1 calc PR
H11B H 0.2615 0.3099 -0.1161 0.096 Uiso 0.50 1 calc PR
H11C H 0.2775 0.1660 -0.1271 0.096 Uiso 0.50 1 calc PR
C12 C 0.3067(7) 0.2500 0.5066(12) 0.043(5) Uani 1 2 d S
C13 C 0.2942(6) 0.1335(16) 0.5440(9) 0.058(4) Uani 1 1 d .
C14 C 0.2679(6) 0.1357(17) 0.6143(10) 0.058(5) Uani 1 1 d .
H14 H 0.2594 0.0592 0.6406 0.070 Uiso 1 1 calc R
C15 C 0.2529(10) 0.2500 0.6493(16) 0.076(8) Uani 1 2 d S
H15 H 0.2323 0.2500 0.6973 0.091 Uiso 1 2 calc SR
C16 C 0.3112(7) 0.0141(15) 0.5081(9) 0.062(4) Uani 1 1 d .
H16A H 0.3146 -0.0493 0.5506 0.094 Uiso 1 1 calc R
H16B H 0.3454 0.0256 0.4813 0.094 Uiso 1 1 calc R
H16C H 0.2851 -0.0137 0.4683 0.094 Uiso 1 1 calc R
C17 C 0.4086(8) 0.2500 0.5647(11) 0.048(5) Uani 1 2 d S
H17A H 0.4368 0.2130 0.5975 0.073 Uiso 0.50 1 calc PR
H17B H 0.3763 0.2007 0.5711 0.073 Uiso 0.50 1 calc PR
H17C H 0.4022 0.3363 0.5824 0.073 Uiso 0.50 1 calc PR
C18 C 0.4608(7) 0.1263(17) 0.4666(12) 0.074(5) Uani 1 1 d .
H18A H 0.4920 0.1360 0.5010 0.111 Uiso 1 1 calc R
H18B H 0.4719 0.1115 0.4107 0.111 Uiso 1 1 calc R
H18C H 0.4399 0.0548 0.4856 0.111 Uiso 1 1 calc R
N1 N 0.3936(5) 0.2500 0.3332(9) 0.041(4) Uani 1 2 d S
C2 C 0.4417(9) 0.2500 0.2907(14) 0.095(11) Uani 1 2 d S
H2 H 0.4751 0.2500 0.3165 0.114 Uiso 1 2 calc SR

loop_
_atom_site_aniso_label
_atom_site_aniso_U_11
_atom_site_aniso_U_22
_atom_site_aniso_U_33
_atom_site_aniso_U_23
_atom_site_aniso_U_13
_atom_site_aniso_U_12
Zr1 0.0312(12) 0.0718(17) 0.0355(13) 0.000 -0.0011(7) 0.000
Cl3 0.036(3) 0.171(7) 0.043(3) 0.000 0.004(2) 0.000
Cl2 0.092(3) 0.065(3) 0.052(2) -0.001(2) -0.0075(19) -0.015(2)
Cl1 0.050(3) 0.130(6) 0.038(3) 0.000 -0.011(2) 0.000
N2 0.027(9) 0.127(18) 0.042(10) 0.000 -0.013(7) 0.000
N3 0.038(8) 0.058(10) 0.026(8) 0.000 -0.002(6) 0.000
C1 0.040(10) 0.040(11) 0.026(9) 0.000 -0.002(7) 0.000
C3 0.028(11) 0.19(3) 0.039(13) 0.000 0.014(9) 0.000
C4 0.040(10) 0.043(11) 0.040(10) 0.000 -0.006(8) 0.000
C5 0.044(10) 0.040(11) 0.052(12) 0.000 0.005(9) 0.000
C6 0.057(13) 0.10(2) 0.015(9) 0.000 -0.011(8) 0.000
C7 0.030(7) 0.080(12) 0.042(8) 0.012(8) 0.003(6) -0.004(6)
C8 0.045(8) 0.104(14) 0.038(8) 0.002(9) -0.001(6) -0.012(8)
C9 0.046(11) 0.058(14) 0.037(10) 0.000 -0.001(8) 0.000
C10 0.078(12) 0.135(18) 0.051(9) 0.020(12) -0.001(9) 0.043(12)
C11 0.047(12) 0.059(14) 0.086(17) 0.000 -0.041(12) 0.000
C12 0.026(8) 0.057(12) 0.046(11) 0.000 -0.013(8) 0.000
C13 0.044(8) 0.081(12) 0.048(9) 0.021(8) -0.004(7) -0.012(7)
C14 0.056(9) 0.078(13) 0.041(9) 0.009(8) -0.013(7) -0.018(8)
C15 0.055(13) 0.13(3) 0.048(14) 0.000 0.013(12) 0.000
C16 0.084(12) 0.064(11) 0.039(8) -0.001(8) -0.011(8) -0.002(9)
C17 0.046(11) 0.066(14) 0.032(10) 0.000 -0.007(8) 0.000
C18 0.062(10) 0.076(13) 0.083(13) -0.016(10) -0.004(9) 0.010(8)
N1 0.023(7) 0.064(11) 0.036(8) 0.000 0.001(6) 0.000
C2 0.030(11) 0.22(4) 0.038(14) 0.000 0.017(9) 0.000

loop_
_atom_type_symbol
_atom_type_description
_atom_type_scat_dispersion_real
_atom_type_scat_dispersion_imag
_atom_type_scat_source
C C 0.0033 0.0016 'International Tables Vol C Tables 4.2.6.8 and 6.1.1.4'
H H 0.0000 0.0000 'International Tables Vol C Tables 4.2.6.8 and 6.1.1.4'
Cl Cl 0.1484 0.1585 'International Tables Vol C Tables 4.2.6.8 and 6.1.1.4'
N N 0.0061 0.0033 'International Tables Vol C Tables 4.2.6.8 and 6.1.1.4'
Zr Zr -2.9673 0.5597 'International Tables Vol C Tables 4.2.6.8 and 6.1.1.4'

loop_
_geom_angle_atom_site_label_1
_geom_angle_atom_site_label_2
_geom_angle_atom_site_label_3
_geom_angle
_geom_angle_site_symmetry_1
_geom_angle_site_symmetry_3
C1 Zr1 Cl1 100.1(4) . .
C1 Zr1 Cl3 155.0(4) . .
Cl1 Zr1 Cl3 104.9(2) . .
C1 Zr1 Cl2 82.85(13) . .
Cl1 Zr1 Cl2 91.25(11) . .
Cl3 Zr1 Cl2 96.48(12) . .
C1 Zr1 Cl2 82.85(13) . 8_565
Cl1 Zr1 Cl2 91.25(11) . 8_565
Cl3 Zr1 Cl2 96.48(12) . 8_565
Cl2 Zr1 Cl2 165.7(3) . 8_565
C1 Zr1 N3 67.0(5) . .
Cl1 Zr1 N3 167.2(4) . .
Cl3 Zr1 N3 87.9(4) . .
Cl2 Zr1 N3 87.22(11) . .
Cl2 Zr1 N3 87.22(11) 8_565 .
C1 N2 C3 107.3(16) . .
C1 N2 C6 126.8(16) . .
C3 N2 C6 126.0(18) . .
C4 N3 C12 122.6(14) . .
C4 N3 Zr1 118.8(11) . .
C12 N3 Zr1 118.5(10) . .
N2 C1 N1 105.1(14) . .
N2 C1 Zr1 135.7(12) . .
N1 C1 Zr1 119.2(11) . .
C2 C3 N2 109.3(19) . .
N1 C4 N3 112.8(15) . .
N1 C4 C5 117.7(16) . .
N3 C4 C5 129.5(16) . .
C4 C5 C18 113.1(11) . .
C4 C5 C18 113.1(11) . 8_565
C18 C5 C18 112.5(18) . 8_565
C4 C5 C17 114.6(15) . .
C18 C5 C17 101.2(12) . .
C18 C5 C17 101.2(12) 8_565 .
C7 C6 C7 127.6(17) . 8_565
C7 C6 N2 116.1(9) . .
C7 C6 N2 116.1(9) 8_565 .
C6 C7 C8 113.1(14) . .
C6 C7 C10 128.2(14) . .
C8 C7 C10 118.7(16) . .
C9 C8 C7 121.5(17) . .
C8 C9 C8 123(2) . 8_565
C8 C9 C11 118.5(11) . .
C8 C9 C11 118.5(11) 8_565 .
C13 C12 C13 122(2) . 8_565
C13 C12 N3 119.1(10) . .
C13 C12 N3 119.1(10) 8_565 .
C14 C13 C12 118.2(16) . .
C14 C13 C16 120.8(15) . .
C12 C13 C16 121.0(14) . .
C13 C14 C15 120.5(17) . .
C14 C15 C14 121(2) . 8_565
C4 N1 C2 132.7(17) . .
C4 N1 C1 122.1(14) . .
C2 N1 C1 105.1(16) . .
C3 C2 N1 113(2) . .

loop_
_geom_bond_atom_site_label_1
_geom_bond_atom_site_label_2
_geom_bond_distance
_geom_bond_site_symmetry_2
Zr1 C1 2.297(17) .
Zr1 Cl1 2.385(5) .
Zr1 Cl3 2.401(5) .
Zr1 Cl2 2.419(5) .
Zr1 Cl2 2.419(5) 8_565
Zr1 N3 2.479(14) .
N2 C1 1.38(2) .
N2 C3 1.43(3) .
N2 C6 1.43(2) .
N3 C4 1.38(2) .
N3 C12 1.42(3) .
C1 N1 1.42(2) .
C3 C2 1.19(3) .
C4 N1 1.35(2) .
C4 C5 1.48(3) .
C5 C18 1.589(19) .
C5 C18 1.589(19) 8_565
C5 C17 1.62(3) .
C6 C7 1.386(18) .
C6 C7 1.386(18) 8_565
C7 C8 1.45(2) .
C7 C10 1.51(2) .
C8 C9 1.33(2) .
C9 C8 1.33(2) 8_565
C9 C11 1.57(3) .
C12 C13 1.425(18) .
C12 C13 1.425(18) 8_565
C13 C14 1.34(2) .
C13 C16 1.47(2) .
C14 C15 1.40(2) .
C15 C14 1.40(2) 8_565
N1 C2 1.41(3) .

loop_
_platon_squeeze_void_nr
_platon_squeeze_void_average_x
_platon_squeeze_void_average_y
_platon_squeeze_void_average_z
_platon_squeeze_void_volume
_platon_squeeze_void_count_electrons
_platon_squeeze_void_content
1 0.500 -0.028 -0.005 1061 280 ' '
2 0.000 -0.034 0.204 1061 279 ' '
